data_1547334
loop_
_publ_author_name
'Yang, Bangpei'
'Xiong, Shuoyan'
'Chen, Changle'

_publ_section_title
;
 Manipulation of Polymer Branching Density in Phosphine-Sulfonate
 Palladium and Nickel Catalyzed Ethylene Polymerization
;
_journal_name_full 'Polym. Chem.'
_journal_paper_doi 10.1039/C7PY01281K
_journal_year 2017
_chemical_formula_sum 'C51 H40 Cl2 Ni O4 P2 S'
_chemical_formula_weight 940.44
_chemical_name_systematic
; 
 ? 
;
_space_group_IT_number 14
_symmetry_cell_setting monoclinic
_symmetry_space_group_name_Hall '-P 2ybc'
_symmetry_space_group_name_H-M 'P 1 21/c 1'
_atom_sites_solution_hydrogens geom
_atom_sites_solution_primary direct
_atom_sites_solution_secondary difmap
_audit_creation_method SHELXL-97
_audit_update_record
;
2016-10-28 deposited with the CCDC.
2017-09-25 downloaded from the CCDC.
;
_cell_angle_alpha 90.00
_cell_angle_beta 101.127(2)
_cell_angle_gamma 90.00
_cell_formula_units_Z 4
_cell_length_a 18.0878(16)
_cell_length_b 13.8845(13)
_cell_length_c 17.3793(15)
_cell_measurement_reflns_used 4457
_cell_measurement_temperature 298(2)
_cell_measurement_theta_max 22.453
_cell_measurement_theta_min 2.299
_cell_volume 4282.6(7)
_computing_cell_refinement 'Bruker SMART'
_computing_data_collection 'Bruker SMART'
_computing_data_reduction 'Bruker SAINT'
_computing_molecular_graphics 'Bruker SHELXTL'
_computing_publication_material 'Bruker SHELXTL'
_computing_structure_refinement 'SHELXL-97 (Sheldrick, 1997)'
_computing_structure_solution 'SHELXS-97 (Sheldrick, 1990)'
_diffrn_ambient_temperature 298(2)
_diffrn_measured_fraction_theta_full 0.995
_diffrn_measured_fraction_theta_max 0.995
_diffrn_measurement_device_type 'CCD area detector'
_diffrn_measurement_method 'phi and omega scans'
_diffrn_radiation_monochromator graphite
_diffrn_radiation_source 'fine-focus sealed tube'
_diffrn_radiation_type MoK\a
_diffrn_radiation_wavelength 0.71073
_diffrn_reflns_av_R_equivalents 0.0884
_diffrn_reflns_av_sigmaI/netI 0.0846
_diffrn_reflns_limit_h_max 21
_diffrn_reflns_limit_h_min -21
_diffrn_reflns_limit_k_max 15
_diffrn_reflns_limit_k_min -16
_diffrn_reflns_limit_l_max 20
_diffrn_reflns_limit_l_min -16
_diffrn_reflns_number 21422
_diffrn_reflns_theta_full 25.02
_diffrn_reflns_theta_max 25.02
_diffrn_reflns_theta_min 2.33
_exptl_absorpt_coefficient_mu 0.749
_exptl_absorpt_correction_T_max 0.8832
_exptl_absorpt_correction_T_min 0.7538
_exptl_absorpt_correction_type multi-scan
_exptl_absorpt_process_details sadabs
_exptl_crystal_colour colourless
_exptl_crystal_density_diffrn 1.459
_exptl_crystal_density_method 'not measured'
_exptl_crystal_description block
_exptl_crystal_F_000 1944
_exptl_crystal_size_max 0.40
_exptl_crystal_size_mid 0.38
_exptl_crystal_size_min 0.17
_refine_diff_density_max 0.782
_refine_diff_density_min -0.731
_refine_diff_density_rms 0.085
_refine_ls_extinction_method none
_refine_ls_goodness_of_fit_ref 0.999
_refine_ls_hydrogen_treatment constr
_refine_ls_matrix_type full
_refine_ls_number_parameters 550
_refine_ls_number_reflns 7530
_refine_ls_number_restraints 0
_refine_ls_restrained_S_all 0.999
_refine_ls_R_factor_all 0.0993
_refine_ls_R_factor_gt 0.0529
_refine_ls_shift/su_max 0.001
_refine_ls_shift/su_mean 0.000
_refine_ls_structure_factor_coef Fsqd
_refine_ls_weighting_details 'calc w=1/[\s^2^(Fo^2^)+(0.0708P)^2^+1.7130P] where P=(Fo^2^+2Fc^2^)/3'
_refine_ls_weighting_scheme calc
_refine_ls_wR_factor_gt 0.1254
_refine_ls_wR_factor_ref 0.1512
_reflns_number_gt 4772
_reflns_number_total 7530
_reflns_threshold_expression >2sigma(I)
_cod_data_source_file c7py01281k2.cif
_cod_data_source_block 161021d
_cod_depositor_comments
;
The following automatic conversions were performed:

'_symmetry_cell_setting' value 'Monoclinic' changed to 'monoclinic'
according to
/home/data/users/saulius/crontab/automatic-downloads/rss-feeds/RSC/lib/dictionaries/cif_core.dic
dictionary named 'cif_core.dic' version 2.4.2 from 2011-04-26.

Automatic conversion script
Id: cif_fix_values 4973 2017-02-22 13:04:09Z antanas 
;
_cod_original_sg_symbol_H-M P2(1)/c
_cod_database_code 1547334

loop_
_symmetry_equiv_pos_as_xyz
'x, y, z'
'-x, y+1/2, -z+1/2'
'-x, -y, -z'
'x, -y-1/2, z-1/2'

loop_
_atom_site_label
_atom_site_type_symbol
_atom_site_fract_x
_atom_site_fract_y
_atom_site_fract_z
_atom_site_U_iso_or_equiv
_atom_site_adp_type
_atom_site_occupancy
_atom_site_symmetry_multiplicity
_atom_site_calc_flag
_atom_site_refinement_flags
Ni1 Ni 0.28532(3) 0.50856(3) 0.83509(3) 0.03098(16) Uani 1 1 d .
P1 P 0.21862(6) 0.37768(7) 0.81232(6) 0.0330(3) Uani 1 1 d .
P2 P 0.36046(6) 0.63393(7) 0.85724(6) 0.0315(3) Uani 1 1 d .
S1 S 0.20370(6) 0.50058(7) 0.96970(6) 0.0376(3) Uani 1 1 d .
Cl1 Cl 0.11535(13) 0.64965(16) 0.55469(14) 0.1262(7) Uani 1 1 d .
Cl2 Cl 0.19306(12) 0.64622(18) 0.42751(13) 0.1272(8) Uani 1 1 d .
O1 O 0.10797(16) 0.5287(2) 0.74486(17) 0.0454(7) Uani 1 1 d .
O2 O 0.22784(14) 0.55784(18) 0.90768(16) 0.0357(6) Uani 1 1 d .
O3 O 0.26115(17) 0.4359(2) 1.00464(19) 0.0580(9) Uani 1 1 d .
O4 O 0.17317(18) 0.5612(2) 1.02060(18) 0.0571(9) Uani 1 1 d .
C1 C 0.0751(2) 0.4586(3) 0.6941(3) 0.0448(11) Uani 1 1 d .
C2 C 0.0008(3) 0.4572(3) 0.6909(3) 0.0559(13) Uani 1 1 d .
H2 H -0.0339 0.4174 0.6594 0.067 Uiso 1 1 calc R
C3 C -0.0154(3) 0.5266(3) 0.7438(3) 0.0542(13) Uani 1 1 d .
C4 C 0.0511(3) 0.5689(3) 0.7750(3) 0.0479(12) Uani 1 1 d .
C5 C 0.0597(3) 0.6392(4) 0.8305(3) 0.0620(14) Uani 1 1 d .
H5 H 0.1059 0.6684 0.8492 0.074 Uiso 1 1 calc R
C6 C -0.0038(4) 0.6639(4) 0.8571(3) 0.0755(18) Uani 1 1 d .
H6 H -0.0013 0.7116 0.8951 0.091 Uiso 1 1 calc R
C7 C -0.0708(4) 0.6204(5) 0.8292(4) 0.084(2) Uani 1 1 d .
H7 H -0.1129 0.6381 0.8492 0.101 Uiso 1 1 calc R
C8 C -0.0777(3) 0.5525(4) 0.7734(4) 0.0764(17) Uani 1 1 d .
H8 H -0.1240 0.5233 0.7550 0.092 Uiso 1 1 calc R
C9 C 0.1247(2) 0.3953(3) 0.6629(3) 0.0424(10) Uani 1 1 d .
C10 C 0.1866(2) 0.3508(3) 0.7094(2) 0.0356(9) Uani 1 1 d .
C11 C 0.2300(3) 0.2912(3) 0.6738(3) 0.0431(11) Uani 1 1 d .
H11 H 0.2722 0.2624 0.7041 0.052 Uiso 1 1 calc R
C12 C 0.2134(3) 0.2724(3) 0.5955(3) 0.0557(13) Uani 1 1 d .
H12 H 0.2441 0.2317 0.5729 0.067 Uiso 1 1 calc R
C13 C 0.1514(3) 0.3138(4) 0.5504(3) 0.0648(15) Uani 1 1 d .
H13 H 0.1390 0.3002 0.4971 0.078 Uiso 1 1 calc R
C14 C 0.1081(3) 0.3746(4) 0.5834(3) 0.0568(13) Uani 1 1 d .
H14 H 0.0663 0.4031 0.5520 0.068 Uiso 1 1 calc R
C15 C 0.1367(2) 0.3716(3) 0.8571(2) 0.0338(9) Uani 1 1 d .
C16 C 0.1301(2) 0.4265(3) 0.9219(2) 0.0327(9) Uani 1 1 d .
C17 C 0.0674(2) 0.4207(3) 0.9541(3) 0.0446(11) Uani 1 1 d .
H17 H 0.0636 0.4583 0.9974 0.054 Uiso 1 1 calc R
C18 C 0.0101(3) 0.3600(3) 0.9233(3) 0.0524(12) Uani 1 1 d .
H18 H -0.0330 0.3567 0.9450 0.063 Uiso 1 1 calc R
C19 C 0.0162(3) 0.3043(3) 0.8604(3) 0.0502(12) Uani 1 1 d .
H19 H -0.0223 0.2618 0.8399 0.060 Uiso 1 1 calc R
C20 C 0.0776(2) 0.3103(3) 0.8277(3) 0.0441(11) Uani 1 1 d .
H20 H 0.0804 0.2723 0.7843 0.053 Uiso 1 1 calc R
C21 C 0.2695(2) 0.2712(3) 0.8518(2) 0.0372(10) Uani 1 1 d .
C22 C 0.3378(3) 0.2803(3) 0.9011(3) 0.0456(11) Uani 1 1 d .
H22 H 0.3577 0.3413 0.9136 0.055 Uiso 1 1 calc R
C23 C 0.3766(3) 0.2019(4) 0.9319(3) 0.0579(13) Uani 1 1 d .
H23 H 0.4233 0.2090 0.9649 0.069 Uiso 1 1 calc R
C24 C 0.3475(3) 0.1126(4) 0.9147(3) 0.0646(15) Uani 1 1 d .
H24 H 0.3745 0.0585 0.9355 0.078 Uiso 1 1 calc R
C25 C 0.2797(3) 0.1024(3) 0.8678(3) 0.0634(14) Uani 1 1 d .
H25 H 0.2594 0.0413 0.8568 0.076 Uiso 1 1 calc R
C26 C 0.2409(3) 0.1809(3) 0.8365(3) 0.0558(13) Uani 1 1 d .
H26 H 0.1939 0.1732 0.8041 0.067 Uiso 1 1 calc R
C27 C 0.4551(2) 0.6322(2) 0.8379(2) 0.0336(9) Uani 1 1 d .
C28 C 0.5176(2) 0.6397(3) 0.8964(3) 0.0455(11) Uani 1 1 d .
H28 H 0.5119 0.6462 0.9482 0.055 Uiso 1 1 calc R
C29 C 0.5879(3) 0.6377(3) 0.8790(3) 0.0568(13) Uani 1 1 d .
H29 H 0.6300 0.6426 0.9191 0.068 Uiso 1 1 calc R
C30 C 0.5968(3) 0.6287(3) 0.8037(3) 0.0541(13) Uani 1 1 d .
H30 H 0.6449 0.6273 0.7924 0.065 Uiso 1 1 calc R
C31 C 0.5365(3) 0.6218(3) 0.7456(3) 0.0519(12) Uani 1 1 d .
H31 H 0.5428 0.6165 0.6940 0.062 Uiso 1 1 calc R
C32 C 0.4652(2) 0.6226(3) 0.7622(3) 0.0422(10) Uani 1 1 d .
H32 H 0.4235 0.6166 0.7217 0.051 Uiso 1 1 calc R
C33 C 0.3775(2) 0.6681(3) 0.9589(2) 0.0373(10) Uani 1 1 d .
C34 C 0.3800(3) 0.7609(3) 0.9849(3) 0.0510(12) Uani 1 1 d .
H34 H 0.3671 0.8111 0.9494 0.061 Uiso 1 1 calc R
C35 C 0.4012(3) 0.7799(4) 1.0625(3) 0.0699(16) Uani 1 1 d .
H35 H 0.4024 0.8432 1.0802 0.084 Uiso 1 1 calc R
C36 C 0.4208(3) 0.7069(4) 1.1142(3) 0.0703(16) Uani 1 1 d .
H36 H 0.4366 0.7205 1.1672 0.084 Uiso 1 1 calc R
C37 C 0.4177(3) 0.6156(4) 1.0896(3) 0.0649(15) Uani 1 1 d .
H37 H 0.4307 0.5658 1.1255 0.078 Uiso 1 1 calc R
C38 C 0.3955(3) 0.5954(3) 1.0123(3) 0.0513(12) Uani 1 1 d .
H38 H 0.3926 0.5317 0.9954 0.062 Uiso 1 1 calc R
C39 C 0.3197(2) 0.7359(3) 0.8019(2) 0.0372(10) Uani 1 1 d .
C40 C 0.2469(3) 0.7320(3) 0.7613(3) 0.0560(13) Uani 1 1 d .
H40 H 0.2182 0.6770 0.7641 0.067 Uiso 1 1 calc R
C41 C 0.2163(3) 0.8076(4) 0.7171(3) 0.0761(18) Uani 1 1 d .
H41 H 0.1669 0.8041 0.6896 0.091 Uiso 1 1 calc R
C42 C 0.2572(4) 0.8883(4) 0.7125(3) 0.0792(18) Uani 1 1 d .
H42 H 0.2363 0.9394 0.6812 0.095 Uiso 1 1 calc R
C43 C 0.3282(4) 0.8945(4) 0.7533(3) 0.0672(15) Uani 1 1 d .
H43 H 0.3557 0.9507 0.7515 0.081 Uiso 1 1 calc R
C44 C 0.3596(3) 0.8189(3) 0.7970(3) 0.0498(12) Uani 1 1 d .
H44 H 0.4091 0.8234 0.8241 0.060 Uiso 1 1 calc R
C45 C 0.3330(2) 0.4720(3) 0.7539(2) 0.0340(9) Uani 1 1 d .
C46 C 0.3956(2) 0.4153(3) 0.7629(3) 0.0447(11) Uani 1 1 d .
H46 H 0.4179 0.3942 0.8128 0.054 Uiso 1 1 calc R
C47 C 0.4265(3) 0.3889(3) 0.7001(3) 0.0587(13) Uani 1 1 d .
H47 H 0.4684 0.3487 0.7078 0.070 Uiso 1 1 calc R
C48 C 0.3969(4) 0.4204(4) 0.6274(3) 0.0697(16) Uani 1 1 d .
H48 H 0.4189 0.4037 0.5851 0.084 Uiso 1 1 calc R
C49 C 0.3346(3) 0.4768(4) 0.6169(3) 0.0631(15) Uani 1 1 d .
H49 H 0.3132 0.4977 0.5667 0.076 Uiso 1 1 calc R
C50 C 0.3030(3) 0.5032(3) 0.6787(2) 0.0435(11) Uani 1 1 d .
H50 H 0.2606 0.5426 0.6703 0.052 Uiso 1 1 calc R
C51 C 0.1847(4) 0.7004(5) 0.5140(4) 0.097(2) Uani 1 1 d .
H51A H 0.2323 0.6955 0.5507 0.116 Uiso 1 1 calc R
H51B H 0.1737 0.7683 0.5046 0.116 Uiso 1 1 calc R

loop_
_atom_site_aniso_label
_atom_site_aniso_U_11
_atom_site_aniso_U_22
_atom_site_aniso_U_33
_atom_site_aniso_U_23
_atom_site_aniso_U_13
_atom_site_aniso_U_12
Ni1 0.0311(3) 0.0318(3) 0.0299(3) -0.0024(2) 0.0057(2) -0.0032(2)
P1 0.0310(6) 0.0325(5) 0.0359(6) -0.0050(4) 0.0075(5) -0.0026(4)
P2 0.0334(6) 0.0317(5) 0.0286(5) -0.0017(4) 0.0038(5) -0.0038(4)
S1 0.0375(6) 0.0432(6) 0.0323(6) -0.0044(5) 0.0069(5) -0.0044(5)
Cl1 0.1252(17) 0.1249(16) 0.1430(19) -0.0114(14) 0.0621(16) -0.0066(13)
Cl2 0.1099(15) 0.169(2) 0.1068(15) -0.0352(14) 0.0324(13) -0.0229(14)
O1 0.0413(17) 0.0484(17) 0.0455(18) -0.0067(14) 0.0055(15) 0.0029(14)
O2 0.0371(15) 0.0314(14) 0.0402(16) -0.0046(12) 0.0114(13) -0.0016(12)
O3 0.0479(19) 0.060(2) 0.058(2) 0.0156(16) -0.0109(16) -0.0021(16)
O4 0.064(2) 0.063(2) 0.051(2) -0.0226(16) 0.0276(17) -0.0132(17)
C1 0.042(3) 0.047(3) 0.044(3) -0.003(2) 0.003(2) -0.001(2)
C2 0.038(3) 0.055(3) 0.068(3) 0.000(3) -0.005(2) 0.002(2)
C3 0.045(3) 0.056(3) 0.060(3) 0.009(3) 0.008(3) 0.017(2)
C4 0.050(3) 0.049(3) 0.044(3) 0.008(2) 0.007(2) 0.020(2)
C5 0.072(4) 0.060(3) 0.050(3) -0.002(3) 0.003(3) 0.026(3)
C6 0.091(5) 0.076(4) 0.061(4) 0.009(3) 0.020(4) 0.049(4)
C7 0.079(5) 0.097(5) 0.085(5) 0.032(4) 0.036(4) 0.055(4)
C8 0.051(3) 0.084(4) 0.098(5) 0.023(4) 0.022(3) 0.031(3)
C9 0.040(2) 0.041(2) 0.045(3) -0.006(2) 0.006(2) -0.0083(19)
C10 0.041(2) 0.031(2) 0.037(2) -0.0056(18) 0.012(2) -0.0080(18)
C11 0.043(3) 0.038(2) 0.050(3) -0.012(2) 0.011(2) -0.0088(19)
C12 0.064(3) 0.054(3) 0.054(3) -0.015(2) 0.023(3) -0.007(3)
C13 0.076(4) 0.075(4) 0.044(3) -0.019(3) 0.013(3) -0.018(3)
C14 0.058(3) 0.067(3) 0.041(3) -0.005(2) -0.004(2) -0.008(3)
C15 0.034(2) 0.030(2) 0.036(2) -0.0004(17) 0.0020(19) -0.0019(17)
C16 0.028(2) 0.037(2) 0.034(2) 0.0016(18) 0.0087(18) 0.0001(17)
C17 0.045(3) 0.046(2) 0.044(3) 0.000(2) 0.012(2) 0.000(2)
C18 0.036(3) 0.065(3) 0.060(3) 0.004(3) 0.018(2) -0.006(2)
C19 0.040(3) 0.058(3) 0.053(3) -0.004(2) 0.008(2) -0.019(2)
C20 0.044(3) 0.044(2) 0.044(3) -0.006(2) 0.008(2) -0.008(2)
C21 0.034(2) 0.040(2) 0.039(2) 0.0006(19) 0.011(2) -0.0015(18)
C22 0.048(3) 0.047(3) 0.040(3) 0.004(2) 0.006(2) 0.000(2)
C23 0.059(3) 0.062(3) 0.049(3) 0.006(2) 0.000(3) 0.009(3)
C24 0.086(4) 0.058(3) 0.051(3) 0.014(3) 0.015(3) 0.026(3)
C25 0.085(4) 0.032(3) 0.074(4) 0.003(2) 0.018(3) 0.003(3)
C26 0.054(3) 0.038(3) 0.072(3) -0.001(2) 0.005(3) -0.005(2)
C27 0.041(2) 0.0209(18) 0.040(2) 0.0010(17) 0.011(2) -0.0024(16)
C28 0.041(3) 0.047(3) 0.045(3) 0.001(2) 0.000(2) -0.001(2)
C29 0.040(3) 0.056(3) 0.069(4) 0.004(3) -0.004(3) 0.002(2)
C30 0.037(3) 0.037(2) 0.093(4) -0.002(3) 0.023(3) -0.001(2)
C31 0.056(3) 0.050(3) 0.056(3) -0.005(2) 0.027(3) -0.004(2)
C32 0.038(2) 0.047(2) 0.045(3) -0.001(2) 0.016(2) -0.0078(19)
C33 0.038(2) 0.044(2) 0.030(2) -0.0040(19) 0.0077(19) -0.0072(19)
C34 0.063(3) 0.048(3) 0.041(3) -0.004(2) 0.008(2) 0.004(2)
C35 0.101(5) 0.060(3) 0.046(3) -0.020(3) 0.006(3) 0.000(3)
C36 0.100(5) 0.074(4) 0.033(3) -0.009(3) 0.004(3) -0.014(3)
C37 0.095(4) 0.055(3) 0.040(3) 0.007(2) 0.001(3) -0.020(3)
C38 0.067(3) 0.043(2) 0.042(3) -0.003(2) 0.004(2) -0.019(2)
C39 0.044(3) 0.033(2) 0.034(2) -0.0018(18) 0.007(2) 0.0013(18)
C40 0.053(3) 0.050(3) 0.060(3) -0.001(2) -0.002(3) 0.003(2)
C41 0.071(4) 0.077(4) 0.067(4) -0.003(3) -0.018(3) 0.029(3)
C42 0.117(6) 0.057(4) 0.063(4) 0.019(3) 0.016(4) 0.034(4)
C43 0.088(4) 0.046(3) 0.074(4) 0.016(3) 0.031(4) 0.008(3)
C44 0.051(3) 0.040(2) 0.062(3) 0.008(2) 0.018(2) 0.004(2)
C45 0.035(2) 0.029(2) 0.039(2) -0.0046(17) 0.0083(19) -0.0042(17)
C46 0.048(3) 0.045(2) 0.043(3) -0.004(2) 0.016(2) -0.002(2)
C47 0.064(3) 0.054(3) 0.065(4) -0.009(3) 0.031(3) 0.006(2)
C48 0.090(4) 0.071(4) 0.059(4) -0.015(3) 0.042(3) -0.001(3)
C49 0.088(4) 0.068(3) 0.035(3) -0.003(2) 0.016(3) -0.018(3)
C50 0.052(3) 0.042(2) 0.036(2) -0.003(2) 0.007(2) -0.006(2)
C51 0.109(5) 0.076(4) 0.105(5) -0.007(4) 0.020(5) -0.008(4)

loop_
_atom_type_symbol
_atom_type_description
_atom_type_scat_dispersion_real
_atom_type_scat_dispersion_imag
_atom_type_scat_source
C C 0.0033 0.0016 'International Tables Vol C Tables 4.2.6.8 and 6.1.1.4'
H H 0.0000 0.0000 'International Tables Vol C Tables 4.2.6.8 and 6.1.1.4'
O O 0.0106 0.0060 'International Tables Vol C Tables 4.2.6.8 and 6.1.1.4'
S S 0.1246 0.1234 'International Tables Vol C Tables 4.2.6.8 and 6.1.1.4'
P P 0.1023 0.0942 'International Tables Vol C Tables 4.2.6.8 and 6.1.1.4'
Cl Cl 0.1484 0.1585 'International Tables Vol C Tables 4.2.6.8 and 6.1.1.4'
Ni Ni 0.3393 1.1124 'International Tables Vol C Tables 4.2.6.8 and 6.1.1.4'

loop_
_geom_angle_atom_site_label_1
_geom_angle_atom_site_label_2
_geom_angle_atom_site_label_3
_geom_angle
C45 Ni1 O2 171.83(15)
C45 Ni1 P1 87.50(12)
O2 Ni1 P1 93.78(8)
C45 Ni1 P2 89.27(12)
O2 Ni1 P2 89.86(8)
P1 Ni1 P2 175.50(5)
C15 P1 C21 101.45(18)
C15 P1 C10 106.47(18)
C21 P1 C10 104.45(19)
C15 P1 Ni1 115.72(13)
C21 P1 Ni1 113.01(14)
C10 P1 Ni1 114.36(13)
C39 P2 C33 107.16(19)
C39 P2 C27 102.55(19)
C33 P2 C27 101.37(19)
C39 P2 Ni1 110.86(14)
C33 P2 Ni1 111.35(14)
C27 P2 Ni1 122.23(12)
O4 S1 O3 116.9(2)
O4 S1 O2 110.17(18)
O3 S1 O2 111.04(18)
O4 S1 C16 107.09(19)
O3 S1 C16 104.92(18)
O2 S1 C16 105.90(17)
C4 O1 C1 105.8(3)
S1 O2 Ni1 124.51(16)
C2 C1 O1 110.2(4)
C2 C1 C9 132.3(4)
O1 C1 C9 116.9(4)
C1 C2 C3 107.4(4)
C1 C2 H2 126.3
C3 C2 H2 126.3
C4 C3 C8 117.8(5)
C4 C3 C2 106.2(4)
C8 C3 C2 135.7(5)
C3 C4 C5 124.5(5)
C3 C4 O1 110.3(4)
C5 C4 O1 125.2(5)
C4 C5 C6 115.7(6)
C4 C5 H5 122.2
C6 C5 H5 122.2
C7 C6 C5 121.3(6)
C7 C6 H6 119.3
C5 C6 H6 119.3
C8 C7 C6 121.6(6)
C8 C7 H7 119.2
C6 C7 H7 119.2
C7 C8 C3 119.1(6)
C7 C8 H8 120.5
C3 C8 H8 120.5
C14 C9 C10 118.8(4)
C14 C9 C1 118.2(4)
C10 C9 C1 122.9(4)
C11 C10 C9 118.2(4)
C11 C10 P1 118.1(3)
C9 C10 P1 123.4(3)
C12 C11 C10 122.3(5)
C12 C11 H11 118.9
C10 C11 H11 118.9
C11 C12 C13 119.5(5)
C11 C12 H12 120.3
C13 C12 H12 120.3
C14 C13 C12 119.9(5)
C14 C13 H13 120.0
C12 C13 H13 120.0
C13 C14 C9 121.3(5)
C13 C14 H14 119.3
C9 C14 H14 119.3
C16 C15 C20 117.2(4)
C16 C15 P1 122.1(3)
C20 C15 P1 120.7(3)
C17 C16 C15 120.7(4)
C17 C16 S1 117.1(3)
C15 C16 S1 122.1(3)
C16 C17 C18 120.4(4)
C16 C17 H17 119.8
C18 C17 H17 119.8
C19 C18 C17 119.5(4)
C19 C18 H18 120.2
C17 C18 H18 120.2
C20 C19 C18 120.4(4)
C20 C19 H19 119.8
C18 C19 H19 119.8
C19 C20 C15 121.6(4)
C19 C20 H20 119.2
C15 C20 H20 119.2
C26 C21 C22 118.1(4)
C26 C21 P1 122.2(3)
C22 C21 P1 119.7(3)
C23 C22 C21 120.9(4)
C23 C22 H22 119.6
C21 C22 H22 119.6
C22 C23 C24 120.0(5)
C22 C23 H23 120.0
C24 C23 H23 120.0
C25 C24 C23 120.0(5)
C25 C24 H24 120.0
C23 C24 H24 120.0
C24 C25 C26 120.1(5)
C24 C25 H25 119.9
C26 C25 H25 119.9
C25 C26 C21 121.0(5)
C25 C26 H26 119.5
C21 C26 H26 119.5
C28 C27 C32 118.5(4)
C28 C27 P2 122.5(3)
C32 C27 P2 119.1(3)
C29 C28 C27 120.4(5)
C29 C28 H28 119.8
C27 C28 H28 119.8
C30 C29 C28 120.3(5)
C30 C29 H29 119.9
C28 C29 H29 119.9
C31 C30 C29 120.3(5)
C31 C30 H30 119.8
C29 C30 H30 119.8
C30 C31 C32 120.1(5)
C30 C31 H31 119.9
C32 C31 H31 119.9
C27 C32 C31 120.4(4)
C27 C32 H32 119.8
C31 C32 H32 119.8
C34 C33 C38 119.0(4)
C34 C33 P2 124.2(3)
C38 C33 P2 116.5(3)
C35 C34 C33 119.9(4)
C35 C34 H34 120.0
C33 C34 H34 120.0
C34 C35 C36 120.1(5)
C34 C35 H35 120.0
C36 C35 H35 120.0
C37 C36 C35 120.5(5)
C37 C36 H36 119.7
C35 C36 H36 119.7
C36 C37 C38 120.0(5)
C36 C37 H37 120.0
C38 C37 H37 120.0
C37 C38 C33 120.4(4)
C37 C38 H38 119.8
C33 C38 H38 119.8
C40 C39 C44 117.8(4)
C40 C39 P2 120.1(3)
C44 C39 P2 122.1(3)
C41 C40 C39 120.6(5)
C41 C40 H40 119.7
C39 C40 H40 119.7
C42 C41 C40 120.4(5)
C42 C41 H41 119.8
C40 C41 H41 119.8
C43 C42 C41 120.0(5)
C43 C42 H42 120.0
C41 C42 H42 120.0
C42 C43 C44 120.1(5)
C42 C43 H43 120.0
C44 C43 H43 120.0
C43 C44 C39 121.1(5)
C43 C44 H44 119.5
C39 C44 H44 119.5
C46 C45 C50 117.0(4)
C46 C45 Ni1 124.6(3)
C50 C45 Ni1 118.4(3)
C45 C46 C47 121.5(5)
C45 C46 H46 119.3
C47 C46 H46 119.3
C48 C47 C46 120.8(5)
C48 C47 H47 119.6
C46 C47 H47 119.6
C47 C48 C49 118.9(5)
C47 C48 H48 120.5
C49 C48 H48 120.5
C48 C49 C50 121.0(5)
C48 C49 H49 119.5
C50 C49 H49 119.5
C49 C50 C45 120.8(5)
C49 C50 H50 119.6
C45 C50 H50 119.6
Cl1 C51 Cl2 112.2(4)
Cl1 C51 H51A 109.2
Cl2 C51 H51A 109.2
Cl1 C51 H51B 109.2
Cl2 C51 H51B 109.2
H51A C51 H51B 107.9

loop_
_geom_bond_atom_site_label_1
_geom_bond_atom_site_label_2
_geom_bond_distance
Ni1 C45 1.860(4)
Ni1 O2 1.910(3)
Ni1 P1 2.1748(11)
Ni1 P2 2.1962(11)
P1 C15 1.804(4)
P1 C21 1.805(4)
P1 C10 1.809(4)
P2 C39 1.789(4)
P2 C33 1.798(4)
P2 C27 1.807(4)
S1 O4 1.409(3)
S1 O3 1.418(3)
S1 O2 1.472(3)
S1 C16 1.758(4)
Cl1 C51 1.707(7)
Cl2 C51 1.713(7)
O1 C4 1.361(5)
O1 C1 1.371(5)
C1 C2 1.334(6)
C1 C9 1.434(6)
C2 C3 1.402(7)
C2 H2 0.9300
C3 C4 1.355(7)
C3 C8 1.372(7)
C4 C5 1.360(7)
C5 C6 1.362(7)
C5 H5 0.9300
C6 C7 1.356(9)
C6 H6 0.9300
C7 C8 1.341(9)
C7 H7 0.9300
C8 H8 0.9300
C9 C14 1.387(6)
C9 C10 1.393(6)
C10 C11 1.368(6)
C11 C12 1.360(6)
C11 H11 0.9300
C12 C13 1.364(7)
C12 H12 0.9300
C13 C14 1.353(7)
C13 H13 0.9300
C14 H14 0.9300
C15 C16 1.384(5)
C15 C20 1.384(5)
C16 C17 1.362(6)
C17 C18 1.362(6)
C17 H17 0.9300
C18 C19 1.361(6)
C18 H18 0.9300
C19 C20 1.343(6)
C19 H19 0.9300
C20 H20 0.9300
C21 C26 1.363(6)
C21 C22 1.366(6)
C22 C23 1.348(6)
C22 H22 0.9300
C23 C24 1.358(7)
C23 H23 0.9300
C24 C25 1.342(7)
C24 H24 0.9300
C25 C26 1.353(7)
C25 H25 0.9300
C26 H26 0.9300
C27 C28 1.369(6)
C27 C32 1.370(6)
C28 C29 1.363(6)
C28 H28 0.9300
C29 C30 1.354(7)
C29 H29 0.9300
C30 C31 1.340(7)
C30 H30 0.9300
C31 C32 1.375(6)
C31 H31 0.9300
C32 H32 0.9300
C33 C34 1.363(6)
C33 C38 1.367(6)
C34 C35 1.355(7)
C34 H34 0.9300
C35 C36 1.356(7)
C35 H35 0.9300
C36 C37 1.336(7)
C36 H36 0.9300
C37 C38 1.355(6)
C37 H37 0.9300
C38 H38 0.9300
C39 C40 1.370(6)
C39 C44 1.372(6)
C40 C41 1.354(7)
C40 H40 0.9300
C41 C42 1.353(8)
C41 H41 0.9300
C42 C43 1.343(8)
C42 H42 0.9300
C43 C44 1.355(6)
C43 H43 0.9300
C44 H44 0.9300
C45 C46 1.363(6)
C45 C50 1.385(6)
C46 C47 1.368(6)
C46 H46 0.9300
C47 C48 1.348(7)
C47 H47 0.9300
C48 C49 1.355(8)
C48 H48 0.9300
C49 C50 1.362(7)
C49 H49 0.9300
C50 H50 0.9300
C51 H51A 0.9700
C51 H51B 0.9700

loop_
_geom_torsion_atom_site_label_1
_geom_torsion_atom_site_label_2
_geom_torsion_atom_site_label_3
_geom_torsion_atom_site_label_4
_geom_torsion
C45 Ni1 P1 C15 -165.89(19)
O2 Ni1 P1 C15 6.04(16)
P2 Ni1 P1 C15 150.0(6)
C45 Ni1 P1 C21 77.8(2)
O2 Ni1 P1 C21 -110.32(17)
P2 Ni1 P1 C21 33.7(6)
C45 Ni1 P1 C10 -41.6(2)
O2 Ni1 P1 C10 130.35(17)
P2 Ni1 P1 C10 -85.7(6)
C45 Ni1 P2 C39 90.97(19)
O2 Ni1 P2 C39 -80.91(17)
P1 Ni1 P2 C39 135.0(6)
C45 Ni1 P2 C33 -149.8(2)
O2 Ni1 P2 C33 38.30(17)
P1 Ni1 P2 C33 -105.8(6)
C45 Ni1 P2 C27 -30.0(2)
O2 Ni1 P2 C27 158.08(18)
P1 Ni1 P2 C27 14.0(6)
O4 S1 O2 Ni1 170.52(19)
O3 S1 O2 Ni1 39.3(2)
C16 S1 O2 Ni1 -74.0(2)
C45 Ni1 O2 S1 143.1(9)
P1 Ni1 O2 S1 44.34(19)
P2 Ni1 O2 S1 -133.01(18)
C4 O1 C1 C2 1.8(5)
C4 O1 C1 C9 -171.0(4)
O1 C1 C2 C3 -2.2(5)
C9 C1 C2 C3 169.2(5)
C1 C2 C3 C4 1.7(6)
C1 C2 C3 C8 -171.4(6)
C8 C3 C4 C5 -3.9(8)
C2 C3 C4 C5 -178.5(5)
C8 C3 C4 O1 174.0(4)
C2 C3 C4 O1 -0.6(5)
C1 O1 C4 C3 -0.7(5)
C1 O1 C4 C5 177.2(4)
C3 C4 C5 C6 2.6(7)
O1 C4 C5 C6 -175.0(4)
C4 C5 C6 C7 0.0(8)
C5 C6 C7 C8 -1.2(9)
C6 C7 C8 C3 -0.1(9)
C4 C3 C8 C7 2.5(8)
C2 C3 C8 C7 175.1(6)
C2 C1 C9 C14 53.8(7)
O1 C1 C9 C14 -135.3(4)
C2 C1 C9 C10 -123.4(6)
O1 C1 C9 C10 47.5(6)
C14 C9 C10 C11 2.3(6)
C1 C9 C10 C11 179.5(4)
C14 C9 C10 P1 175.4(3)
C1 C9 C10 P1 -7.4(6)
C15 P1 C10 C11 -137.5(3)
C21 P1 C10 C11 -30.6(4)
Ni1 P1 C10 C11 93.4(3)
C15 P1 C10 C9 49.4(4)
C21 P1 C10 C9 156.3(3)
Ni1 P1 C10 C9 -79.7(4)
C9 C10 C11 C12 -1.7(6)
P1 C10 C11 C12 -175.1(3)
C10 C11 C12 C13 -0.3(7)
C11 C12 C13 C14 1.5(8)
C12 C13 C14 C9 -0.8(8)
C10 C9 C14 C13 -1.1(7)
C1 C9 C14 C13 -178.4(4)
C21 P1 C15 C16 100.7(3)
C10 P1 C15 C16 -150.3(3)
Ni1 P1 C15 C16 -22.0(4)
C21 P1 C15 C20 -78.8(4)
C10 P1 C15 C20 30.2(4)
Ni1 P1 C15 C20 158.5(3)
C20 C15 C16 C17 -0.9(6)
P1 C15 C16 C17 179.7(3)
C20 C15 C16 S1 175.1(3)
P1 C15 C16 S1 -4.3(5)
O4 S1 C16 C17 -16.7(4)
O3 S1 C16 C17 108.2(3)
O2 S1 C16 C17 -134.2(3)
O4 S1 C16 C15 167.2(3)
O3 S1 C16 C15 -67.9(4)
O2 S1 C16 C15 49.6(4)
C15 C16 C17 C18 0.4(6)
S1 C16 C17 C18 -175.8(4)
C16 C17 C18 C19 0.7(7)
C17 C18 C19 C20 -1.4(7)
C18 C19 C20 C15 1.0(7)
C16 C15 C20 C19 0.2(6)
P1 C15 C20 C19 179.7(4)
C15 P1 C21 C26 62.9(4)
C10 P1 C21 C26 -47.6(4)
Ni1 P1 C21 C26 -172.5(4)
C15 P1 C21 C22 -114.6(4)
C10 P1 C21 C22 134.9(4)
Ni1 P1 C21 C22 10.0(4)
C26 C21 C22 C23 1.9(7)
P1 C21 C22 C23 179.5(4)
C21 C22 C23 C24 -0.8(8)
C22 C23 C24 C25 -0.7(8)
C23 C24 C25 C26 1.1(8)
C24 C25 C26 C21 0.0(8)
C22 C21 C26 C25 -1.5(7)
P1 C21 C26 C25 -179.0(4)
C39 P2 C27 C28 120.4(3)
C33 P2 C27 C28 9.8(4)
Ni1 P2 C27 C28 -114.7(3)
C39 P2 C27 C32 -59.8(3)
C33 P2 C27 C32 -170.5(3)
Ni1 P2 C27 C32 65.0(3)
C32 C27 C28 C29 0.0(6)
P2 C27 C28 C29 179.8(3)
C27 C28 C29 C30 0.3(7)
C28 C29 C30 C31 0.1(7)
C29 C30 C31 C32 -0.8(7)
C28 C27 C32 C31 -0.8(6)
P2 C27 C32 C31 179.5(3)
C30 C31 C32 C27 1.2(7)
C39 P2 C33 C34 -17.7(4)
C27 P2 C33 C34 89.4(4)
Ni1 P2 C33 C34 -139.1(4)
C39 P2 C33 C38 168.3(3)
C27 P2 C33 C38 -84.6(4)
Ni1 P2 C33 C38 46.9(4)
C38 C33 C34 C35 1.0(7)
P2 C33 C34 C35 -172.8(4)
C33 C34 C35 C36 0.7(9)
C34 C35 C36 C37 -1.6(10)
C35 C36 C37 C38 0.7(9)
C36 C37 C38 C33 1.1(9)
C34 C33 C38 C37 -2.0(7)
P2 C33 C38 C37 172.4(4)
C33 P2 C39 C40 -113.8(4)
C27 P2 C39 C40 139.9(4)
Ni1 P2 C39 C40 7.9(4)
C33 P2 C39 C44 67.5(4)
C27 P2 C39 C44 -38.8(4)
Ni1 P2 C39 C44 -170.8(3)
C44 C39 C40 C41 1.0(7)
P2 C39 C40 C41 -177.8(4)
C39 C40 C41 C42 -0.2(9)
C40 C41 C42 C43 -1.3(9)
C41 C42 C43 C44 2.1(9)
C42 C43 C44 C39 -1.3(8)
C40 C39 C44 C43 -0.2(7)
P2 C39 C44 C43 178.5(4)
O2 Ni1 C45 C46 172.0(8)
P1 Ni1 C45 C46 -88.8(3)
P2 Ni1 C45 C46 88.1(3)
O2 Ni1 C45 C50 -8.8(12)
P1 Ni1 C45 C50 90.5(3)
P2 Ni1 C45 C50 -92.7(3)
C50 C45 C46 C47 -1.2(6)
Ni1 C45 C46 C47 178.0(3)
C45 C46 C47 C48 1.8(8)
C46 C47 C48 C49 -1.8(8)
C47 C48 C49 C50 1.3(8)
C48 C49 C50 C45 -0.8(7)
C46 C45 C50 C49 0.8(6)
Ni1 C45 C50 C49 -178.5(3)
